data_7042539
loop_
_publ_author_name
'Bayaguud, Aruuhan'
'Li, JianDa'
'She, Shan'
'Wei, Yongge'

_publ_section_title
;
 A simple synthetic route to polyoxovanadate-based organic-inorganic
 hybrids using EEDQ as an ester coupling agent.
;
_journal_issue 14
_journal_name_full 'Dalton transactions (Cambridge, England : 2003)'
_journal_page_first 4602
_journal_page_last 4608
_journal_paper_doi 10.1039/c7dt00274b
_journal_volume 46
_journal_year 2017
_chemical_formula_moiety 'C24 H42 O29 V6, 2(C16 H36 N)'
_chemical_formula_sum 'C56 H114 N2 O29 V6'
_chemical_formula_weight 1585.13
_space_group_crystal_system monoclinic
_space_group_IT_number 14
_space_group_name_Hall '-P 2yn'
_space_group_name_H-M_alt 'P 1 21/n 1'
_symmetry_space_group_name_Hall '-P 2yn'
_symmetry_space_group_name_H-M 'P 1 21/n 1'
_atom_sites_solution_hydrogens geom
_audit_creation_date 2016-09-10
_audit_creation_method
;
Olex2 1.2
(compiled 2016.02.19 svn.r3266 for OlexSys, GUI svn.r5155)
;
_audit_update_record
;
2016-09-10 deposited with the CCDC.
2017-02-17 downloaded from the CCDC.
;
_cell_angle_alpha 90
_cell_angle_beta 108.64(3)
_cell_angle_gamma 90
_cell_formula_units_Z 2
_cell_length_a 13.504(3)
_cell_length_b 17.740(4)
_cell_length_c 15.324(3)
_cell_measurement_reflns_used 12190
_cell_measurement_temperature 153.1500
_cell_measurement_theta_max 29.1270
_cell_measurement_theta_min 1.9624
_cell_volume 3478.5(14)
_computing_cell_refinement 'CrystalClear (Rigaku Inc., 2008)'
_computing_data_collection 'CrystalClear (Rigaku Inc., 2008)'
_computing_data_reduction 'CrystalClear (Rigaku Inc., 2008)'
_computing_molecular_graphics 'Olex2 (Dolomanov et al., 2009)'
_computing_publication_material 'Olex2 (Dolomanov et al., 2009)'
_computing_structure_refinement 'ShelXL (Sheldrick, 2015)'
_computing_structure_solution 'ShelXT (Sheldrick, 2015)'
_diffrn_ambient_temperature 153.1500
_diffrn_detector_area_resol_mean 28.5714
_diffrn_measured_fraction_theta_full 0.997
_diffrn_measured_fraction_theta_max 0.997
_diffrn_measurement_device_type
;
Saturn724+ (2x2 bin mode)
;
_diffrn_measurement_method dtprofit.ref
_diffrn_radiation_monochromator graphite
_diffrn_radiation_type MoK\a
_diffrn_radiation_wavelength 0.71073
_diffrn_reflns_av_R_equivalents 0.0337
_diffrn_reflns_av_unetI/netI 0.0330
_diffrn_reflns_Laue_measured_fraction_full 0.997
_diffrn_reflns_Laue_measured_fraction_max 0.997
_diffrn_reflns_limit_h_max 16
_diffrn_reflns_limit_h_min -13
_diffrn_reflns_limit_k_max 15
_diffrn_reflns_limit_k_min -21
_diffrn_reflns_limit_l_max 18
_diffrn_reflns_limit_l_min -18
_diffrn_reflns_number 24997
_diffrn_reflns_point_group_measured_fraction_full 0.997
_diffrn_reflns_point_group_measured_fraction_max 0.997
_diffrn_reflns_theta_full 25.242
_diffrn_reflns_theta_max 25.999
_diffrn_reflns_theta_min 1.962
_diffrn_source 'Rotating Anode'
_exptl_absorpt_coefficient_mu 0.857
_exptl_absorpt_correction_T_max 0.842
_exptl_absorpt_correction_T_min 0.705
_exptl_absorpt_correction_type multi-scan
_exptl_crystal_colour red
_exptl_crystal_density_diffrn 1.513
_exptl_crystal_description Prism
_exptl_crystal_F_000 1668
_exptl_crystal_size_max 0.49
_exptl_crystal_size_mid 0.35
_exptl_crystal_size_min 0.2
_refine_diff_density_max 0.766
_refine_diff_density_min -0.637
_refine_diff_density_rms 0.085
_refine_ls_extinction_method none
_refine_ls_goodness_of_fit_ref 1.114
_refine_ls_hydrogen_treatment constr
_refine_ls_matrix_type full
_refine_ls_number_parameters 435
_refine_ls_number_reflns 6820
_refine_ls_number_restraints 21
_refine_ls_restrained_S_all 1.113
_refine_ls_R_factor_all 0.0646
_refine_ls_R_factor_gt 0.0586
_refine_ls_shift/su_max 0.000
_refine_ls_shift/su_mean 0.000
_refine_ls_structure_factor_coef Fsqd
_refine_ls_weighting_details 'w=1/[\s^2^(Fo^2^)+(0.0683P)^2^+3.6987P] where P=(Fo^2^+2Fc^2^)/3'
_refine_ls_weighting_scheme calc
_refine_ls_wR_factor_gt 0.1459
_refine_ls_wR_factor_ref 0.1506
_reflns_Friedel_coverage 0.000
_reflns_number_gt 6264
_reflns_number_total 6820
_reflns_threshold_expression 'I > 2\s(I)'
_cod_data_source_file c7dt00274b2.cif
_cod_data_source_block qinshui
_cod_depositor_comments 'Adding full bibliography for 7042538--7042542.cif.'
_cod_original_cell_volume 3478.5(13)
_cod_database_code 7042539
_shelx_space_group_comment
;
The symmetry employed for this shelxl refinement is uniquely defined
by the following loop, which should always be used as a source of
symmetry information in preference to the above space-group names.
They are only intended as comments.
;
_shelx_estimated_absorpt_t_max 0.847
_shelx_estimated_absorpt_t_min 0.679
_olex2_refinement_description
;
1. Fixed Uiso
 At 1.2 times of:
  All C(H,H) groups, All C(H,H,H,H) groups
 At 1.5 times of:
  All C(H,H,H) groups
2. Restrained distances
 C1E-C1D
 1.4 with sigma of 0.001
3. Rigid bond restraints
 C1F, C1H, C1I
 with sigma for 1-2 distances of 0.001 and sigma for 1-3 distances of 0.001
4. Uiso/Uaniso restraints and constraints
C1F \\sim C1H \\sim C1I: within 1.7A with sigma of 0.001 and sigma for terminal
atoms of 0.002
5. Others
 Sof(H1FC)=Sof(H1FD)=Sof(C1I)=Sof(H1IA)=Sof(H1IB)=Sof(H1IC)=1-FVAR(1)
 Sof(H1FA)=Sof(H1FB)=Sof(C1H)=Sof(H1HA)=Sof(H1HB)=Sof(H1HC)=FVAR(1)
6.a Secondary CH2 refined with riding coordinates:
 C8(H8A,H8B), C11(H11A,H11B), C9(H9A,H9B), C7(H7A,H7B), C1(H1A,H1B), C2(H2A,
 H2B), C15(H15A,H15B), C17(H17A,H17B), C20(H20A,H20B), C3(H3A,H3B), C4(H4A,H4B),
  C5(H5A,H5B), C6(H6A,H6B), C10(H10A,H10B), C13(H13A,H13B), C16(H16A,H16B),
 C19(H19A,H19B), C1A(H1AA,H1AB), C1E(H1EA,H1EB), C1F(H1FA,H1FB), C1F(H1FC,H1FD),
  C1G(H1GA,H1GB)
6.b Me refined with riding coordinates:
 C1D(H1DA,H1DB,H1DC), C1I(H1IA,H1IB,H1IC)
6.c Idealised Me refined as rotating group:
 C18(H18A,H18B,H18C), C1B(H1BA,H1BB,H1BC), C1C(H1CA,H1CB,H1CC), C1H(H1HA,H1HB,
 H1HC)
;
_shelx_shelxl_version_number 2014/7
_olex2_submission_special_instructions 'No special instructions were received'

loop_
_space_group_symop_operation_xyz
'x, y, z'
'-x+1/2, y+1/2, -z+1/2'
'-x, -y, -z'
'x-1/2, -y-1/2, z-1/2'

loop_
_atom_site_label
_atom_site_type_symbol
_atom_site_fract_x
_atom_site_fract_y
_atom_site_fract_z
_atom_site_U_iso_or_equiv
_atom_site_adp_type
_atom_site_occupancy
_atom_site_site_symmetry_order
_atom_site_calc_flag
_atom_site_refinement_flags_posn
_atom_site_refinement_flags_adp
_atom_site_refinement_flags_occupancy
_atom_site_disorder_assembly
_atom_site_disorder_group
V1 V 0.45710(4) 0.11516(3) 0.03564(4) 0.03185(16) Uani 1 1 d . . . . .
V2 V 0.41041(4) -0.06187(3) 0.07882(4) 0.03268(16) Uani 1 1 d . . . . .
V3 V 0.37231(4) -0.00544(3) -0.13614(4) 0.03321(16) Uani 1 1 d . . . . .
O1 O 0.34153(16) 0.09302(12) -0.08132(15) 0.0309(5) Uani 1 1 d . . . . .
O2 O 0.53878(17) 0.14340(13) -0.03224(17) 0.0373(5) Uani 1 1 d . . . . .
O4 O 0.56955(17) 0.09630(14) 0.14031(16) 0.0380(5) Uani 1 1 d . . . . .
O5 O 0.5000 0.0000 0.0000 0.0266(6) Uani 1 2 d S T P . .
O6 O 0.37272(16) 0.04619(12) 0.09080(14) 0.0302(5) Uani 1 1 d . . . . .
O7 O 0.47029(18) 0.04758(14) -0.17243(15) 0.0383(5) Uani 1 1 d . . . . .
O8 O 0.40998(18) 0.19283(13) 0.05858(17) 0.0401(6) Uani 1 1 d . . . . .
C8 C 0.2657(2) 0.06485(19) 0.0773(2) 0.0333(7) Uani 1 1 d . . . . .
H8A H 0.2614 0.1164 0.0968 0.040 Uiso 1 1 calc R . . . .
H8B H 0.2387 0.0322 0.1152 0.040 Uiso 1 1 calc R . . . .
C11 C 0.2356(2) 0.10926(19) -0.0858(2) 0.0344(7) Uani 1 1 d . . . . .
H11A H 0.1901 0.1040 -0.1489 0.041 Uiso 1 1 calc R . . . .
H11B H 0.2311 0.1610 -0.0669 0.041 Uiso 1 1 calc R . . . .
C12 C 0.0845(2) 0.07606(18) -0.0305(2) 0.0321(7) Uani 1 1 d . . . . .
C14 C 0.1981(2) 0.05626(19) -0.0237(2) 0.0332(7) Uani 1 1 d . . . . .
O3 O 0.30285(16) -0.04987(12) -0.04921(15) 0.0314(5) Uani 1 1 d . . . . .
O9 O 0.27082(19) -0.00331(15) -0.22621(17) 0.0449(6) Uani 1 1 d . . . . .
O10 O 0.33127(19) -0.09881(14) 0.12561(18) 0.0428(6) Uani 1 1 d . . . . .
O11 O 0.02648(19) 0.09033(17) -0.11482(19) 0.0520(7) Uani 1 1 d . . . . .
O12 O 0.0544(2) 0.07509(18) 0.03572(19) 0.0561(7) Uani 1 1 d . . . . .
C9 C 0.1993(2) -0.02591(19) -0.0566(2) 0.0338(7) Uani 1 1 d . . . . .
H9A H 0.1711 -0.0588 -0.0199 0.041 Uiso 1 1 calc R . . . .
H9B H 0.1550 -0.0300 -0.1203 0.041 Uiso 1 1 calc R . . . .
O13 O -0.0759(2) 0.23553(18) -0.16463(19) 0.0580(8) Uani 1 1 d . . . . .
O14 O -0.1198(2) 0.39863(18) -0.1618(2) 0.0640(8) Uani 1 1 d . . . . .
O15 O -0.1567(3) 0.4962(2) -0.0209(3) 0.0755(10) Uani 1 1 d . . . . .
C7 C -0.1194(3) 0.1652(3) -0.2017(3) 0.0548(10) Uani 1 1 d . . . . .
H7A H -0.0971 0.1524 -0.2540 0.066 Uiso 1 1 calc R . . . .
H7B H -0.1951 0.1684 -0.2226 0.066 Uiso 1 1 calc R . . . .
C1 C -0.0840(3) 0.1064(3) -0.1294(3) 0.0556(11) Uani 1 1 d . . . . .
H1A H -0.0932 0.1239 -0.0725 0.067 Uiso 1 1 calc R . . . .
H1B H -0.1251 0.0609 -0.1487 0.067 Uiso 1 1 calc R . . . .
C2 C -0.1073(4) 0.4766(3) -0.1541(3) 0.0668(13) Uani 1 1 d . . . . .
H2A H -0.1151 0.4982 -0.2141 0.080 Uiso 1 1 calc R . . . .
H2B H -0.0377 0.4885 -0.1135 0.080 Uiso 1 1 calc R . . . .
C15 C -0.1878(4) 0.5100(3) -0.1160(4) 0.0693(13) Uani 1 1 d . . . . .
H15A H -0.1935 0.5639 -0.1276 0.083 Uiso 1 1 calc R . . . .
H15B H -0.2555 0.4873 -0.1459 0.083 Uiso 1 1 calc R . . . .
C17 C -0.0802(4) 0.2894(3) -0.2340(3) 0.0656(13) Uani 1 1 d . . . . .
H17A H -0.1516 0.2938 -0.2747 0.079 Uiso 1 1 calc R . . . .
H17B H -0.0375 0.2722 -0.2703 0.079 Uiso 1 1 calc R . . . .
C20 C -0.0425(4) 0.3649(3) -0.1939(3) 0.0653(12) Uani 1 1 d . . . . .
H20A H 0.0221 0.3594 -0.1432 0.078 Uiso 1 1 calc R . . . .
H20B H -0.0290 0.3967 -0.2403 0.078 Uiso 1 1 calc R . . . .
N1 N 0.7652(3) 0.29883(18) 0.0896(2) 0.0486(8) Uani 1 1 d . . . . .
C3 C 0.6991(3) 0.3585(2) 0.1147(3) 0.0538(10) Uani 1 1 d . . . . .
H3A H 0.6914 0.4007 0.0728 0.065 Uiso 1 1 calc R . . . .
H3B H 0.7359 0.3766 0.1762 0.065 Uiso 1 1 calc R . . . .
C4 C 0.8703(3) 0.3346(2) 0.0970(3) 0.0489(9) Uani 1 1 d . . . . .
H4A H 0.9042 0.3495 0.1605 0.059 Uiso 1 1 calc R . . . .
H4B H 0.8578 0.3800 0.0598 0.059 Uiso 1 1 calc R . . . .
C5 C 0.5904(4) 0.3321(3) 0.1118(4) 0.0679(13) Uani 1 1 d . . . . .
H5A H 0.5648 0.2971 0.0609 0.082 Uiso 1 1 calc R . . . .
H5B H 0.5974 0.3043 0.1680 0.082 Uiso 1 1 calc R . . . .
C6 C 0.7798(4) 0.2318(2) 0.1548(4) 0.0667(13) Uani 1 1 d . . . . .
H6A H 0.7119 0.2097 0.1472 0.080 Uiso 1 1 calc R . . . .
H6B H 0.8218 0.1941 0.1371 0.080 Uiso 1 1 calc R . . . .
C10 C 1.0496(3) 0.3217(3) 0.0862(3) 0.0600(11) Uani 1 1 d . . . . .
H10A H 1.0779 0.3328 0.1515 0.072 Uiso 1 1 calc R . . . .
H10B H 1.0405 0.3691 0.0529 0.072 Uiso 1 1 calc R . . . .
C13 C 0.7126(4) 0.2702(3) -0.0076(3) 0.0596(12) Uani 1 1 d . . . . .
H13A H 0.6495 0.2434 -0.0092 0.071 Uiso 1 1 calc R . . . .
H13B H 0.7589 0.2345 -0.0230 0.071 Uiso 1 1 calc R . . . .
C16 C 0.9450(3) 0.2837(2) 0.0667(3) 0.0564(10) Uani 1 1 d . . . . .
H16A H 0.9536 0.2362 0.0996 0.068 Uiso 1 1 calc R . . . .
H16B H 0.9157 0.2732 0.0013 0.068 Uiso 1 1 calc R . . . .
C18 C 1.1273(4) 0.2719(3) 0.0576(4) 0.0708(13) Uani 1 1 d . . . . .
H18A H 1.1354 0.2246 0.0896 0.106 Uiso 1 1 calc GR . . . .
H18B H 1.1937 0.2969 0.0730 0.106 Uiso 1 1 calc GR . . . .
H18C H 1.1013 0.2631 -0.0076 0.106 Uiso 1 1 calc GR . . . .
C19 C 0.6842(4) 0.3316(3) -0.0806(3) 0.0659(13) Uani 1 1 d . . . . .
H19A H 0.6345 0.3659 -0.0679 0.079 Uiso 1 1 calc R . . . .
H19B H 0.7465 0.3602 -0.0776 0.079 Uiso 1 1 calc R . . . .
C1A C 0.6377(4) 0.2996(4) -0.1760(4) 0.0864(18) Uani 1 1 d . . . . .
H1AA H 0.6896 0.2689 -0.1906 0.104 Uiso 1 1 calc R . . . .
H1AB H 0.5792 0.2673 -0.1773 0.104 Uiso 1 1 calc R . . . .
C1B C -0.2173(5) 0.5370(3) 0.0234(5) 0.0915(18) Uani 1 1 d . . . . .
H1BA H -0.2122 0.5900 0.0127 0.137 Uiso 1 1 calc GR . . . .
H1BB H -0.1917 0.5273 0.0884 0.137 Uiso 1 1 calc GR . . . .
H1BC H -0.2890 0.5215 -0.0008 0.137 Uiso 1 1 calc GR . . . .
C1C C 0.6011(5) 0.3594(4) -0.2469(4) 0.098(2) Uani 1 1 d . . . . .
H1CA H 0.5501 0.3903 -0.2324 0.147 Uiso 1 1 calc GR . . . .
H1CB H 0.5702 0.3366 -0.3062 0.147 Uiso 1 1 calc GR . . . .
H1CC H 0.6593 0.3901 -0.2479 0.147 Uiso 1 1 calc GR . . . .
C1D C 0.5298(5) 0.4626(4) 0.1365(7) 0.157(4) Uani 1 1 d D . . . .
H1DA H 0.4643 0.4889 0.1204 0.235 Uiso 1 1 calc R . . . .
H1DB H 0.5603 0.4613 0.2023 0.235 Uiso 1 1 calc R . . . .
H1DC H 0.5762 0.4882 0.1103 0.235 Uiso 1 1 calc R . . . .
C1E C 0.5132(6) 0.3890(3) 0.1024(7) 0.149(4) Uani 1 1 d D . . . .
H1EA H 0.4781 0.3940 0.0367 0.179 Uiso 1 1 calc R . . . .
H1EB H 0.4623 0.3674 0.1277 0.179 Uiso 1 1 calc R . . . .
C1F C 0.8358(6) 0.1787(4) 0.3120(5) 0.113(2) Uani 1 1 d . U . . .
H1FA H 0.7660 0.1574 0.2926 0.136 Uiso 0.511(8) 1 calc R . . A 1
H1FB H 0.8799 0.1433 0.2933 0.136 Uiso 0.511(8) 1 calc R . . A 1
H1FC H 0.8377 0.1346 0.2753 0.136 Uiso 0.489(8) 1 calc R . . A 2
H1FD H 0.8990 0.1793 0.3648 0.136 Uiso 0.489(8) 1 calc R . . A 2
C1G C 0.8306(6) 0.2501(4) 0.2544(4) 0.100(2) Uani 1 1 d . . . . .
H1GA H 0.7906 0.2886 0.2733 0.120 Uiso 1 1 calc R . . . .
H1GB H 0.9005 0.2693 0.2642 0.120 Uiso 1 1 calc R . . . .
C1H C 0.7496(12) 0.1755(8) 0.3413(10) 0.112(2) Uani 0.511(8) 1 d . U . A 2
H1HA H 0.7106 0.2216 0.3253 0.168 Uiso 0.511(8) 1 calc GR . . A 2
H1HB H 0.7717 0.1690 0.4069 0.168 Uiso 0.511(8) 1 calc GR . . A 2
H1HC H 0.7062 0.1338 0.3122 0.168 Uiso 0.511(8) 1 calc GR . . A 2
C1I C 0.8656(13) 0.1788(8) 0.3957(10) 0.112(2) Uani 0.489(8) 1 d . U . A 1
H1IA H 0.8626 0.1284 0.4177 0.168 Uiso 0.489(8) 1 calc R . . A 1
H1IB H 0.9362 0.1969 0.4181 0.168 Uiso 0.489(8) 1 calc R . . A 1
H1IC H 0.8213 0.2110 0.4174 0.168 Uiso 0.489(8) 1 calc R . . A 1

loop_
_atom_site_aniso_label
_atom_site_aniso_U_11
_atom_site_aniso_U_22
_atom_site_aniso_U_33
_atom_site_aniso_U_23
_atom_site_aniso_U_13
_atom_site_aniso_U_12
V1 0.0282(3) 0.0301(3) 0.0384(3) -0.0061(2) 0.0122(2) -0.0017(2)
V2 0.0315(3) 0.0342(3) 0.0359(3) 0.0048(2) 0.0158(2) 0.0016(2)
V3 0.0281(3) 0.0445(4) 0.0259(3) -0.0048(2) 0.0070(2) 0.0024(2)
O1 0.0271(11) 0.0337(12) 0.0336(11) 0.0016(9) 0.0122(9) 0.0024(9)
O2 0.0328(12) 0.0293(12) 0.0526(14) 0.0020(10) 0.0175(11) 0.0000(9)
O4 0.0290(12) 0.0458(14) 0.0390(13) -0.0136(11) 0.0108(10) -0.0021(10)
O5 0.0268(15) 0.0284(16) 0.0259(15) -0.0015(11) 0.0105(12) -0.0018(11)
O6 0.0256(11) 0.0371(12) 0.0290(11) -0.0040(9) 0.0103(9) 0.0004(9)
O7 0.0355(12) 0.0522(15) 0.0294(11) 0.0074(10) 0.0133(10) 0.0069(11)
O8 0.0376(13) 0.0330(13) 0.0523(15) -0.0070(11) 0.0182(11) -0.0001(10)
C8 0.0262(15) 0.0402(19) 0.0368(17) -0.0068(14) 0.0148(13) 0.0020(13)
C11 0.0246(15) 0.0391(19) 0.0387(18) 0.0010(14) 0.0091(13) 0.0056(13)
C12 0.0247(15) 0.0347(18) 0.0389(17) -0.0068(14) 0.0128(13) -0.0022(12)
C14 0.0256(15) 0.0380(18) 0.0357(17) -0.0033(14) 0.0096(13) 0.0019(13)
O3 0.0260(11) 0.0334(12) 0.0356(12) -0.0057(9) 0.0109(9) -0.0020(9)
O9 0.0350(13) 0.0637(17) 0.0316(13) -0.0075(11) 0.0046(10) 0.0048(11)
O10 0.0406(13) 0.0448(15) 0.0496(15) 0.0100(11) 0.0237(12) 0.0018(11)
O11 0.0311(13) 0.0738(19) 0.0533(16) 0.0164(14) 0.0165(12) 0.0126(12)
O12 0.0356(14) 0.083(2) 0.0523(17) -0.0131(15) 0.0174(13) -0.0020(13)
C9 0.0253(15) 0.0379(18) 0.0382(18) -0.0053(14) 0.0101(13) -0.0021(13)
O13 0.0583(18) 0.073(2) 0.0405(15) 0.0133(14) 0.0134(13) 0.0053(15)
O14 0.0649(19) 0.061(2) 0.072(2) 0.0086(16) 0.0298(17) -0.0044(15)
O15 0.072(2) 0.073(2) 0.079(2) 0.0067(18) 0.0215(19) 0.0046(17)
C7 0.039(2) 0.071(3) 0.049(2) 0.001(2) 0.0068(17) 0.0106(19)
C1 0.0290(18) 0.069(3) 0.068(3) 0.010(2) 0.0147(18) 0.0068(18)
C2 0.070(3) 0.062(3) 0.061(3) 0.007(2) 0.011(2) -0.018(2)
C15 0.061(3) 0.058(3) 0.079(3) 0.009(2) 0.009(3) -0.004(2)
C17 0.075(3) 0.080(3) 0.046(2) 0.020(2) 0.026(2) 0.014(3)
C20 0.059(3) 0.083(3) 0.061(3) 0.021(2) 0.030(2) 0.002(2)
N1 0.058(2) 0.0437(18) 0.0521(19) -0.0062(15) 0.0281(16) -0.0120(15)
C3 0.060(3) 0.049(2) 0.059(3) 0.0002(19) 0.028(2) -0.0038(19)
C4 0.049(2) 0.047(2) 0.051(2) -0.0005(17) 0.0162(18) -0.0112(17)
C5 0.055(3) 0.074(3) 0.082(3) 0.002(3) 0.032(3) -0.005(2)
C6 0.087(3) 0.046(3) 0.087(3) 0.012(2) 0.057(3) 0.003(2)
C10 0.053(2) 0.060(3) 0.069(3) 0.011(2) 0.023(2) 0.002(2)
C13 0.064(3) 0.060(3) 0.065(3) -0.020(2) 0.034(2) -0.025(2)
C16 0.058(3) 0.047(2) 0.069(3) 0.003(2) 0.026(2) -0.0020(19)
C18 0.060(3) 0.065(3) 0.093(4) 0.019(3) 0.034(3) 0.010(2)
C19 0.068(3) 0.076(3) 0.059(3) -0.012(2) 0.028(2) -0.025(2)
C1A 0.074(3) 0.114(5) 0.072(4) -0.036(3) 0.023(3) -0.028(3)
C1B 0.097(4) 0.063(3) 0.128(5) -0.005(3) 0.055(4) -0.007(3)
C1C 0.085(4) 0.150(6) 0.053(3) -0.026(4) 0.015(3) -0.028(4)
C1D 0.065(4) 0.129(7) 0.231(11) -0.053(7) -0.017(5) 0.002(4)
C1E 0.122(6) 0.089(5) 0.292(12) 0.029(6) 0.144(8) 0.016(4)
C1F 0.139(5) 0.112(4) 0.116(4) 0.053(4) 0.080(4) 0.027(4)
C1G 0.142(6) 0.095(4) 0.078(4) 0.034(3) 0.059(4) 0.043(4)
C1H 0.139(5) 0.110(4) 0.115(5) 0.050(4) 0.080(4) 0.027(4)
C1I 0.138(5) 0.110(4) 0.115(4) 0.051(4) 0.080(4) 0.027(4)

loop_
_atom_type_symbol
_atom_type_description
_atom_type_scat_dispersion_real
_atom_type_scat_dispersion_imag
_atom_type_scat_source
C C 0.0033 0.0016 'International Tables Vol C Tables 4.2.6.8 and 6.1.1.4'
H H 0.0000 0.0000 'International Tables Vol C Tables 4.2.6.8 and 6.1.1.4'
N N 0.0061 0.0033 'International Tables Vol C Tables 4.2.6.8 and 6.1.1.4'
O O 0.0106 0.0060 'International Tables Vol C Tables 4.2.6.8 and 6.1.1.4'
V V 0.3005 0.5294 'International Tables Vol C Tables 4.2.6.8 and 6.1.1.4'

loop_
_geom_angle_atom_site_label_1
_geom_angle_atom_site_label_2
_geom_angle_atom_site_label_3
_geom_angle
_geom_angle_site_symmetry_1
_geom_angle_site_symmetry_3
V2 V1 V3 66.45(2) 3_655 3_655
O1 V1 V2 81.73(6) . 3_655
O1 V1 V3 125.20(7) . 3_655
O1 V1 O5 77.94(6) . .
O1 V1 O6 82.76(9) . .
O2 V1 V2 34.24(7) . 3_655
O2 V1 V3 88.05(8) . 3_655
O2 V1 O1 89.06(10) . .
O2 V1 O4 93.78(11) . .
O2 V1 O5 81.93(8) . .
O2 V1 O6 158.57(10) . .
O4 V1 V2 88.43(7) . 3_655
O4 V1 V3 33.41(7) . 3_655
O4 V1 O1 158.04(10) . .
O4 V1 O5 80.91(7) . .
O4 V1 O6 86.82(10) . .
O5 V1 V2 47.703(15) . 3_655
O5 V1 V3 47.50(2) . 3_655
O6 V1 V2 124.52(7) . 3_655
O6 V1 V3 80.69(6) . 3_655
O6 V1 O5 77.00(6) . .
O8 V1 V2 138.11(9) . 3_655
O8 V1 V3 136.93(9) . 3_655
O8 V1 O1 96.57(11) . .
O8 V1 O2 104.20(12) . .
O8 V1 O4 103.79(12) . .
O8 V1 O5 171.83(9) . .
O8 V1 O6 96.42(11) . .
V3 V2 V1 66.04(2) 3_655 3_655
O2 V2 V1 33.66(7) 3_655 3_655
O2 V2 V3 88.60(7) 3_655 3_655
O2 V2 O5 81.03(7) 3_655 .
O2 V2 O6 157.42(10) 3_655 .
O2 V2 O3 87.03(10) 3_655 .
O5 V2 V1 47.382(19) . 3_655
O5 V2 V3 47.58(2) . 3_655
O6 V2 V1 124.40(6) . 3_655
O6 V2 V3 81.22(6) . 3_655
O6 V2 O5 77.22(6) . .
O6 V2 O3 82.25(9) . .
O7 V2 V1 87.80(8) 3_655 3_655
O7 V2 V3 34.45(7) 3_655 3_655
O7 V2 O2 94.02(11) 3_655 3_655
O7 V2 O5 82.03(8) 3_655 .
O7 V2 O6 88.92(10) 3_655 .
O7 V2 O3 158.46(10) 3_655 .
O3 V2 V1 81.19(6) . 3_655
O3 V2 V3 124.25(7) . 3_655
O3 V2 O5 76.88(6) . .
O10 V2 V1 137.06(10) . 3_655
O10 V2 V3 138.92(10) . 3_655
O10 V2 O2 103.67(12) . 3_655
O10 V2 O5 171.21(9) . .
O10 V2 O6 97.16(11) . .
O10 V2 O7 104.81(12) . 3_655
O10 V2 O3 95.79(11) . .
V2 V3 V1 66.25(3) 3_655 3_655
O1 V3 V1 124.24(7) . 3_655
O1 V3 V2 81.30(6) . 3_655
O1 V3 O5 77.13(6) . .
O4 V3 V1 34.47(7) 3_655 3_655
O4 V3 V2 88.29(7) 3_655 3_655
O4 V3 O1 158.34(10) 3_655 .
O4 V3 O5 81.80(7) 3_655 .
O4 V3 O7 94.74(11) 3_655 .
O4 V3 O3 88.50(10) 3_655 .
O5 V3 V1 47.34(2) . 3_655
O5 V3 V2 47.74(2) . 3_655
O7 V3 V1 88.78(8) . 3_655
O7 V3 V2 33.44(7) . 3_655
O7 V3 O1 87.01(10) . .
O7 V3 O5 81.17(7) . .
O7 V3 O3 157.79(10) . .
O3 V3 V1 81.49(7) . 3_655
O3 V3 V2 125.06(7) . 3_655
O3 V3 O1 82.16(9) . .
O3 V3 O5 77.54(6) . .
O9 V3 V1 138.86(10) . 3_655
O9 V3 V2 136.27(10) . 3_655
O9 V3 O1 95.95(11) . .
O9 V3 O4 104.62(12) . 3_655
O9 V3 O5 171.80(9) . .
O9 V3 O7 103.06(12) . .
O9 V3 O3 97.33(12) . .
V1 O1 V3 109.49(10) . .
C11 O1 V1 118.78(19) . .
C11 O1 V3 118.85(19) . .
V1 O2 V2 112.10(12) . 3_655
V3 O4 V1 112.11(12) 3_655 .
V1 O5 V1 180.0 3_655 .
V1 O5 V2 95.09(2) . .
V1 O5 V2 84.91(2) 3_655 .
V1 O5 V2 84.91(2) . 3_655
V1 O5 V2 95.09(2) 3_655 3_655
V1 O5 V3 94.83(2) . .
V1 O5 V3 94.83(2) 3_655 3_655
V1 O5 V3 85.17(2) . 3_655
V1 O5 V3 85.17(2) 3_655 .
V2 O5 V2 180.0 3_655 .
V3 O5 V2 95.33(3) . .
V3 O5 V2 84.67(3) . 3_655
V3 O5 V2 84.67(3) 3_655 .
V3 O5 V2 95.33(3) 3_655 3_655
V3 O5 V3 180.0 . 3_655
V2 O6 V1 110.18(10) . .
C8 O6 V1 118.37(19) . .
C8 O6 V2 118.77(19) . .
V2 O7 V3 112.11(12) 3_655 .
O6 C8 H8A 109.3 . .
O6 C8 H8B 109.3 . .
O6 C8 C14 111.8(2) . .
H8A C8 H8B 107.9 . .
C14 C8 H8A 109.3 . .
C14 C8 H8B 109.3 . .
O1 C11 H11A 109.3 . .
O1 C11 H11B 109.3 . .
O1 C11 C14 111.6(3) . .
H11A C11 H11B 108.0 . .
C14 C11 H11A 109.3 . .
C14 C11 H11B 109.3 . .
O11 C12 C14 112.3(3) . .
O12 C12 C14 122.3(3) . .
O12 C12 O11 125.3(3) . .
C8 C14 C11 110.9(3) . .
C8 C14 C12 107.7(3) . .
C8 C14 C9 111.0(3) . .
C11 C14 C12 109.7(3) . .
C11 C14 C9 109.6(3) . .
C12 C14 C9 107.9(3) . .
V3 O3 V2 109.66(10) . .
C9 O3 V2 118.91(19) . .
C9 O3 V3 118.69(19) . .
C12 O11 C1 116.7(3) . .
C14 C9 H9A 109.3 . .
C14 C9 H9B 109.3 . .
O3 C9 C14 111.5(2) . .
O3 C9 H9A 109.3 . .
O3 C9 H9B 109.3 . .
H9A C9 H9B 108.0 . .
C17 O13 C7 112.3(3) . .
C2 O14 C20 111.4(4) . .
C15 O15 C1B 112.4(4) . .
O13 C7 H7A 109.9 . .
O13 C7 H7B 109.9 . .
O13 C7 C1 109.1(3) . .
H7A C7 H7B 108.3 . .
C1 C7 H7A 109.9 . .
C1 C7 H7B 109.9 . .
O11 C1 C7 108.7(3) . .
O11 C1 H1A 110.0 . .
O11 C1 H1B 110.0 . .
C7 C1 H1A 110.0 . .
C7 C1 H1B 110.0 . .
H1A C1 H1B 108.3 . .
O14 C2 H2A 109.7 . .
O14 C2 H2B 109.7 . .
O14 C2 C15 109.9(4) . .
H2A C2 H2B 108.2 . .
C15 C2 H2A 109.7 . .
C15 C2 H2B 109.7 . .
O15 C15 C2 108.6(4) . .
O15 C15 H15A 110.0 . .
O15 C15 H15B 110.0 . .
C2 C15 H15A 110.0 . .
C2 C15 H15B 110.0 . .
H15A C15 H15B 108.3 . .
O13 C17 H17A 109.3 . .
O13 C17 H17B 109.3 . .
O13 C17 C20 111.6(4) . .
H17A C17 H17B 108.0 . .
C20 C17 H17A 109.3 . .
C20 C17 H17B 109.3 . .
O14 C20 C17 109.2(4) . .
O14 C20 H20A 109.8 . .
O14 C20 H20B 109.8 . .
C17 C20 H20A 109.8 . .
C17 C20 H20B 109.8 . .
H20A C20 H20B 108.3 . .
C3 N1 C4 107.5(3) . .
C3 N1 C6 110.0(3) . .
C3 N1 C13 110.8(3) . .
C4 N1 C6 110.7(3) . .
C13 N1 C4 110.2(3) . .
C13 N1 C6 107.8(3) . .
N1 C3 H3A 108.6 . .
N1 C3 H3B 108.6 . .
N1 C3 C5 114.7(4) . .
H3A C3 H3B 107.6 . .
C5 C3 H3A 108.6 . .
C5 C3 H3B 108.6 . .
N1 C4 H4A 108.6 . .
N1 C4 H4B 108.6 . .
N1 C4 C16 114.7(3) . .
H4A C4 H4B 107.6 . .
C16 C4 H4A 108.6 . .
C16 C4 H4B 108.6 . .
C3 C5 H5A 108.1 . .
C3 C5 H5B 108.1 . .
H5A C5 H5B 107.3 . .
C1E C5 C3 116.8(5) . .
C1E C5 H5A 108.1 . .
C1E C5 H5B 108.1 . .
N1 C6 H6A 108.5 . .
N1 C6 H6B 108.5 . .
H6A C6 H6B 107.5 . .
C1G C6 N1 115.0(4) . .
C1G C6 H6A 108.5 . .
C1G C6 H6B 108.5 . .
H10A C10 H10B 108.0 . .
C16 C10 H10A 109.3 . .
C16 C10 H10B 109.3 . .
C16 C10 C18 111.6(4) . .
C18 C10 H10A 109.3 . .
C18 C10 H10B 109.3 . .
N1 C13 H13A 108.7 . .
N1 C13 H13B 108.7 . .
N1 C13 C19 114.3(4) . .
H13A C13 H13B 107.6 . .
C19 C13 H13A 108.7 . .
C19 C13 H13B 108.7 . .
C4 C16 H16A 109.7 . .
C4 C16 H16B 109.7 . .
C10 C16 C4 110.0(4) . .
C10 C16 H16A 109.7 . .
C10 C16 H16B 109.7 . .
H16A C16 H16B 108.2 . .
C10 C18 H18A 109.5 . .
C10 C18 H18B 109.5 . .
C10 C18 H18C 109.5 . .
H18A C18 H18B 109.5 . .
H18A C18 H18C 109.5 . .
H18B C18 H18C 109.5 . .
C13 C19 H19A 109.2 . .
C13 C19 H19B 109.2 . .
H19A C19 H19B 107.9 . .
C1A C19 C13 111.9(4) . .
C1A C19 H19A 109.2 . .
C1A C19 H19B 109.2 . .
C19 C1A H1AA 109.2 . .
C19 C1A H1AB 109.2 . .
H1AA C1A H1AB 107.9 . .
C1C C1A C19 112.3(5) . .
C1C C1A H1AA 109.2 . .
C1C C1A H1AB 109.2 . .
O15 C1B H1BA 109.5 . .
O15 C1B H1BB 109.5 . .
O15 C1B H1BC 109.5 . .
H1BA C1B H1BB 109.5 . .
H1BA C1B H1BC 109.5 . .
H1BB C1B H1BC 109.5 . .
C1A C1C H1CA 109.5 . .
C1A C1C H1CB 109.5 . .
C1A C1C H1CC 109.5 . .
H1CA C1C H1CB 109.5 . .
H1CA C1C H1CC 109.5 . .
H1CB C1C H1CC 109.5 . .
H1DA C1D H1DB 109.5 . .
H1DA C1D H1DC 109.5 . .
H1DB C1D H1DC 109.5 . .
C1E C1D H1DA 109.5 . .
C1E C1D H1DB 109.5 . .
C1E C1D H1DC 109.5 . .
C5 C1E H1EA 105.6 . .
C5 C1E H1EB 105.6 . .
C1D C1E C5 126.8(7) . .
C1D C1E H1EA 105.6 . .
C1D C1E H1EB 105.6 . .
H1EA C1E H1EB 106.1 . .
H1FA C1F H1FB 106.5 . .
H1FC C1F H1FD 108.2 . .
C1G C1F H1FA 106.6 . .
C1G C1F H1FB 106.6 . .
C1G C1F H1FC 109.8 . .
C1G C1F H1FD 109.8 . .
C1H C1F H1FC 109.8 . .
C1H C1F H1FD 109.8 . .
C1H C1F C1G 109.5(8) . .
C1I C1F H1FA 106.6 . .
C1I C1F H1FB 106.6 . .
C1I C1F C1G 123.1(10) . .
C6 C1G C1F 109.3(6) . .
C6 C1G H1GA 109.8 . .
C6 C1G H1GB 109.8 . .
C1F C1G H1GA 109.8 . .
C1F C1G H1GB 109.8 . .
H1GA C1G H1GB 108.3 . .
C1F C1H H1HA 109.5 . .
C1F C1H H1HB 109.5 . .
C1F C1H H1HC 109.5 . .
H1HA C1H H1HB 109.5 . .
H1HA C1H H1HC 109.5 . .
H1HB C1H H1HC 109.5 . .
C1F C1I H1IA 109.5 . .
C1F C1I H1IB 109.5 . .
C1F C1I H1IC 109.5 . .
H1IA C1I H1IB 109.5 . .
H1IA C1I H1IC 109.5 . .
H1IB C1I H1IC 109.5 . .

loop_
_geom_bond_atom_site_label_1
_geom_bond_atom_site_label_2
_geom_bond_distance
_geom_bond_site_symmetry_2
V1 V2 3.0295(10) 3_655
V1 V3 3.0331(11) 3_655
V1 O1 2.004(2) .
V1 O2 1.812(2) .
V1 O4 1.853(2) .
V1 O5 2.2382(7) .
V1 O6 2.031(2) .
V1 O8 1.603(2) .
V2 V1 3.0296(10) 3_655
V2 V3 3.0264(10) 3_655
V2 O2 1.840(2) 3_655
V2 O5 2.2498(7) .
V2 O6 2.007(2) .
V2 O7 1.800(2) 3_655
V2 O3 2.045(2) .
V2 O10 1.605(2) .
V3 V1 3.0330(10) 3_655
V3 V2 3.0264(10) 3_655
V3 O1 2.038(2) .
V3 O4 1.803(2) 3_655
V3 O5 2.2440(10) .
V3 O7 1.848(2) .
V3 O3 2.018(2) .
V3 O9 1.605(2) .
O1 C11 1.440(4) .
O2 V2 1.840(2) 3_655
O4 V3 1.803(2) 3_655
O5 V1 2.2382(7) 3_655
O5 V2 2.2497(7) 3_655
O5 V3 2.2441(10) 3_655
O6 C8 1.432(4) .
O7 V2 1.800(2) 3_655
C8 H8A 0.9700 .
C8 H8B 0.9700 .
C8 C14 1.532(4) .
C11 H11A 0.9700 .
C11 H11B 0.9700 .
C11 C14 1.534(5) .
C12 C14 1.544(4) .
C12 O11 1.305(4) .
C12 O12 1.207(4) .
C14 C9 1.544(5) .
O3 C9 1.431(4) .
O11 C1 1.464(4) .
C9 H9A 0.9700 .
C9 H9B 0.9700 .
O13 C7 1.417(5) .
O13 C17 1.417(5) .
O14 C2 1.394(6) .
O14 C20 1.419(5) .
O15 C15 1.404(6) .
O15 C1B 1.418(6) .
C7 H7A 0.9700 .
C7 H7B 0.9700 .
C7 C1 1.486(6) .
C1 H1A 0.9700 .
C1 H1B 0.9700 .
C2 H2A 0.9700 .
C2 H2B 0.9700 .
C2 C15 1.509(7) .
C15 H15A 0.9700 .
C15 H15B 0.9700 .
C17 H17A 0.9700 .
C17 H17B 0.9700 .
C17 C20 1.494(7) .
C20 H20A 0.9700 .
C20 H20B 0.9700 .
N1 C3 1.512(5) .
N1 C4 1.524(5) .
N1 C6 1.525(5) .
N1 C13 1.518(5) .
C3 H3A 0.9700 .
C3 H3B 0.9700 .
C3 C5 1.528(6) .
C4 H4A 0.9700 .
C4 H4B 0.9700 .
C4 C16 1.533(6) .
C5 H5A 0.9700 .
C5 H5B 0.9700 .
C5 C1E 1.425(7) .
C6 H6A 0.9700 .
C6 H6B 0.9700 .
C6 C1G 1.495(8) .
C10 H10A 0.9700 .
C10 H10B 0.9700 .
C10 C16 1.507(6) .
C10 C18 1.539(6) .
C13 H13A 0.9700 .
C13 H13B 0.9700 .
C13 C19 1.520(7) .
C16 H16A 0.9700 .
C16 H16B 0.9700 .
C18 H18A 0.9600 .
C18 H18B 0.9600 .
C18 H18C 0.9600 .
C19 H19A 0.9700 .
C19 H19B 0.9700 .
C19 C1A 1.506(6) .
C1A H1AA 0.9700 .
C1A H1AB 0.9700 .
C1A C1C 1.487(9) .
C1B H1BA 0.9600 .
C1B H1BB 0.9600 .
C1B H1BC 0.9600 .
C1C H1CA 0.9600 .
C1C H1CB 0.9600 .
C1C H1CC 0.9600 .
C1D H1DA 0.9600 .
C1D H1DB 0.9600 .
C1D H1DC 0.9600 .
C1D C1E 1.3981(11) .
C1E H1EA 0.9700 .
C1E H1EB 0.9700 .
C1F H1FA 0.9700 .
C1F H1FB 0.9700 .
C1F H1FC 0.9700 .
C1F H1FD 0.9700 .
C1F C1G 1.531(8) .
C1F C1H 1.377(13) .
C1F C1I 1.216(15) .
C1G H1GA 0.9700 .
C1G H1GB 0.9700 .
C1H H1HA 0.9600 .
C1H H1HB 0.9600 .
C1H H1HC 0.9600 .
C1I H1IA 0.9600 .
C1I H1IB 0.9600 .
C1I H1IC 0.9600 .

loop_
_geom_torsion_atom_site_label_1
_geom_torsion_atom_site_label_2
_geom_torsion_atom_site_label_3
_geom_torsion_atom_site_label_4
_geom_torsion
_geom_torsion_site_symmetry_1
_geom_torsion_site_symmetry_4
V1 V3 O7 V2 -45.66(12) 3_655 3_655
V1 O1 C11 C14 -68.8(3) . .
V1 O6 C8 C14 68.1(3) . .
V2 V1 O4 V3 -46.83(11) 3_655 3_655
V2 O6 C8 C14 -69.9(3) . .
V2 O3 C9 C14 67.3(3) . .
V3 V1 O2 V2 48.66(11) 3_655 3_655
V3 O1 C11 C14 68.7(3) . .
V3 O3 C9 C14 -70.5(3) . .
O1 V1 O2 V2 -76.61(13) . 3_655
O1 V1 O4 V3 16.2(3) . 3_655
O1 V3 O7 V2 78.71(13) . 3_655
O1 C11 C14 C8 61.0(3) . .
O1 C11 C14 C12 179.8(2) . .
O1 C11 C14 C9 -62.0(3) . .
O2 V1 O4 V3 -80.67(14) . 3_655
O4 V1 O2 V2 81.60(13) . 3_655
O4 V3 O7 V2 -79.65(14) 3_655 3_655
O5 V1 O2 V2 1.35(10) . 3_655
O5 V1 O4 V3 0.53(10) . 3_655
O5 V3 O7 V2 1.29(11) . 3_655
O6 V1 O2 V2 -9.3(3) . 3_655
O6 V1 O4 V3 77.87(13) . 3_655
O6 C8 C14 C11 -61.1(3) . .
O6 C8 C14 C12 178.9(3) . .
O6 C8 C14 C9 61.0(3) . .
O8 V1 O2 V2 -173.14(13) . 3_655
O8 V1 O4 V3 173.70(13) . 3_655
C8 C14 C9 O3 -60.0(3) . .
C11 C14 C9 O3 62.9(3) . .
C12 C14 C9 O3 -177.8(3) . .
C12 O11 C1 C7 143.4(4) . .
C14 C12 O11 C1 177.3(3) . .
O3 V3 O7 V2 18.0(3) . 3_655
O9 V3 O7 V2 174.14(14) . 3_655
O11 C12 C14 C8 162.7(3) . .
O11 C12 C14 C11 41.9(4) . .
O11 C12 C14 C9 -77.4(4) . .
O12 C12 C14 C8 -20.0(4) . .
O12 C12 C14 C11 -140.7(3) . .
O12 C12 C14 C9 99.9(4) . .
O12 C12 O11 C1 0.0(6) . .
O13 C7 C1 O11 -72.7(4) . .
O13 C17 C20 O14 -74.2(5) . .
O14 C2 C15 O15 76.7(5) . .
C7 O13 C17 C20 175.1(4) . .
C2 O14 C20 C17 -159.0(4) . .
C17 O13 C7 C1 162.9(3) . .
C20 O14 C2 C15 -177.6(4) . .
N1 C3 C5 C1E -158.5(6) . .
N1 C4 C16 C10 -174.2(3) . .
N1 C6 C1G C1F 177.5(4) . .
N1 C13 C19 C1A 176.9(4) . .
C3 N1 C4 C16 -175.5(3) . .
C3 N1 C6 C1G -58.9(5) . .
C3 N1 C13 C19 54.9(4) . .
C3 C5 C1E C1D -32.1(13) . .
C4 N1 C3 C5 -179.4(4) . .
C4 N1 C6 C1G 59.7(5) . .
C4 N1 C13 C19 -63.9(5) . .
C6 N1 C3 C5 -58.9(5) . .
C6 N1 C4 C16 64.4(4) . .
C6 N1 C13 C19 175.2(4) . .
C13 N1 C3 C5 60.1(5) . .
C13 N1 C4 C16 -54.7(5) . .
C13 N1 C6 C1G -179.7(4) . .
C13 C19 C1A C1C 175.0(5) . .
C18 C10 C16 C4 179.4(4) . .
C1B O15 C15 C2 169.3(4) . .
C1H C1F C1G C6 -93.5(10) . .
C1I C1F C1G C6 -173.8(10) . .
